data_7224004
loop_
_publ_author_name
'Troyano, Javier'
'Perles, Josefina'
'Amo-Ochoa, Pilar'
'Zamora, F\'elix'
'Delgado, Salom\'e'

_publ_section_title
;
 Strong luminescent copper(i) halide coordination polymers and dinuclear
 complexes with thioacetamide and N,N&#x2032;-donor ligands
;
_journal_issue 10
_journal_name_full CrystEngComm
_journal_page_first 1809
_journal_paper_doi 10.1039/C5CE02264A
_journal_volume 18
_journal_year 2016
_chemical_formula_sum 'C14 H18 Br Cu N4 S2'
_chemical_formula_weight 449.89
_chemical_name_common CuBrbp
_space_group_crystal_system monoclinic
_space_group_IT_number 15
_space_group_name_Hall '-C 2yc'
_space_group_name_H-M_alt 'C 1 2/c 1'
_symmetry_space_group_name_Hall '-C 2yc'
_symmetry_space_group_name_H-M 'C 1 2/c 1'
_atom_sites_solution_hydrogens geom
_atom_sites_solution_primary direct
_atom_sites_solution_secondary difmap
_audit_update_record
;
2015-09-28 deposited with the CCDC.
2016-01-25 downloaded from the CCDC.
;
_cell_angle_alpha 90
_cell_angle_beta 90.766(2)
_cell_angle_gamma 90
_cell_formula_units_Z 8
_cell_length_a 21.7441(8)
_cell_length_b 9.8378(5)
_cell_length_c 16.9298(8)
_cell_measurement_reflns_used 7271
_cell_measurement_temperature 296.(2)
_cell_measurement_theta_max 25.4232
_cell_measurement_theta_min 2.2723
_cell_volume 3621.2(3)
_computing_cell_refinement 'SAINT V7.68A (Bruker AXS, 2009)'
_computing_data_collection 'Bruker Instrument Service v2010.9.0.0'
_computing_data_reduction 'SAINT V7.68A (Bruker AXS, 2009)'
_computing_structure_refinement 'SHELXL-97 (Sheldrick, 2008)'
_computing_structure_solution 'SHELXS-97 (Sheldrick, 2008)'
_diffrn_ambient_temperature 296.(2)
_diffrn_detector_area_resol_mean 8.3333
_diffrn_measured_fraction_theta_full 1.000
_diffrn_measured_fraction_theta_max 1.000
_diffrn_measurement_device_type 'Bruker Kappa Apex II'
_diffrn_radiation_wavelength 0.71073
_diffrn_reflns_av_R_equivalents 0.0475
_diffrn_reflns_av_sigmaI/netI 0.0269
_diffrn_reflns_limit_h_max 26
_diffrn_reflns_limit_h_min -26
_diffrn_reflns_limit_k_max 11
_diffrn_reflns_limit_k_min -11
_diffrn_reflns_limit_l_max 20
_diffrn_reflns_limit_l_min -20
_diffrn_reflns_number 31747
_diffrn_reflns_theta_full 25.34
_diffrn_reflns_theta_max 25.34
_diffrn_reflns_theta_min 1.87
_exptl_absorpt_coefficient_mu 3.644
_exptl_absorpt_correction_T_max 0.81
_exptl_absorpt_correction_T_min 0.74
_exptl_absorpt_correction_type multi-scan
_exptl_absorpt_process_details sadabs
_exptl_crystal_colour 'clear yellow'
_exptl_crystal_density_diffrn 1.650
_exptl_crystal_density_method 'not measured'
_exptl_crystal_description prismatic
_exptl_crystal_F_000 1808
_exptl_crystal_size_max 0.160
_exptl_crystal_size_mid 0.120
_exptl_crystal_size_min 0.060
_refine_diff_density_max 0.401
_refine_diff_density_min -0.316
_refine_ls_extinction_method none
_refine_ls_goodness_of_fit_ref 1.000
_refine_ls_hydrogen_treatment refxyz
_refine_ls_matrix_type full
_refine_ls_number_parameters 201
_refine_ls_number_reflns 3319
_refine_ls_number_restraints 0
_refine_ls_restrained_S_all 1.000
_refine_ls_R_factor_all 0.0415
_refine_ls_R_factor_gt 0.0251
_refine_ls_shift/su_max 0.002
_refine_ls_shift/su_mean 0.000
_refine_ls_structure_factor_coef Fsqd
_refine_ls_weighting_details 'calc w=1/[\s^2^(Fo^2^)+(0.0595P)^2^+0.0000P] where P=(Fo^2^+2Fc^2^)/3'
_refine_ls_weighting_scheme calc
_refine_ls_wR_factor_gt 0.0691
_refine_ls_wR_factor_ref 0.0886
_reflns_number_gt 2638
_reflns_number_total 3319
_reflns_threshold_expression >2sigma(I)
_cod_data_source_file c5ce02264a2.cif
_cod_data_source_block C3
_cod_depositor_comments 'Adding full bibliography for 7224002--7224007.cif.'
_cod_database_code 7224004

loop_
_space_group_symop_operation_xyz
'x, y, z'
'-x, y, -z+1/2'
'x+1/2, y+1/2, z'
'-x+1/2, y+1/2, -z+1/2'
'-x, -y, -z'
'x, -y, z-1/2'
'-x+1/2, -y+1/2, -z'
'x+1/2, -y+1/2, z-1/2'

loop_
_atom_site_type_symbol
_atom_site_label
_atom_site_fract_x
_atom_site_fract_y
_atom_site_fract_z
_atom_site_U_iso_or_equiv
_atom_site_adp_type
_atom_site_calc_flag
_atom_site_refinement_flags
_atom_site_occupancy
Br Br1 0.746629(14) 0.64594(3) 0.87873(2) 0.04380(13) Uani d . 1
C C1 0.61476(14) 0.8212(3) 0.98243(19) 0.0405(7) Uani d . 1
H H1 0.6572 0.8232 0.99 0.049 Uiso calc R 1
C C2 0.58181(14) 0.9358(3) 1.0015(2) 0.0410(8) Uani d . 1
H H2 0.6022 1.0119 1.0214 0.049 Uiso calc R 1
C C3 0.51861(13) 0.9385(3) 0.99132(18) 0.0355(7) Uani d . 1
C C4 0.49220(15) 0.8196(4) 0.9634(2) 0.0563(10) Uani d . 1
H H4 0.4498 0.8143 0.9561 0.068 Uiso calc R 1
C C5 0.52853(15) 0.7092(4) 0.9464(2) 0.0551(10) Uani d . 1
H H5 0.5093 0.6304 0.9286 0.066 Uiso calc R 1
C C6 0.63096(15) 0.4228(3) 0.72949(18) 0.0394(7) Uani d . 1
C C7 0.60309(19) 0.3642(4) 0.6556(2) 0.0596(10) Uani d . 1
H H7A 0.613 0.421 0.6115 0.089 Uiso calc R 1
H H7B 0.5592 0.3594 0.6608 0.089 Uiso calc R 1
H H7C 0.6192 0.2746 0.6472 0.089 Uiso calc R 1
C C8 0.70448(14) 0.3825(3) 1.05925(18) 0.0357(7) Uani d . 1
C C9 0.71065(18) 0.2797(4) 1.1245(2) 0.0575(10) Uani d . 1
H H9A 0.721 0.1928 1.1025 0.086 Uiso calc R 1
H H9B 0.6724 0.2728 1.1519 0.086 Uiso calc R 1
H H9C 0.7425 0.3077 1.1607 0.086 Uiso calc R 1
C C10 0.62839(16) 1.1035(4) 0.2908(2) 0.0479(8) Uani d . 1
H H10 0.6524 1.1815 0.2874 0.058 Uiso calc R 1
C C11 0.56896(14) 1.1083(3) 0.26105(19) 0.0423(8) Uani d . 1
H H11 0.5538 1.1879 0.2384 0.051 Uiso calc R 1
C C12 0.53230(13) 0.9942(3) 0.26520(18) 0.0354(7) Uani d . 1
C C13 0.55775(14) 0.8789(3) 0.3000(2) 0.0429(8) Uani d . 1
H H13 0.5348 0.7995 0.3042 0.051 Uiso calc R 1
C C14 0.61747(16) 0.8840(4) 0.3281(2) 0.0488(9) Uani d . 1
H H14 0.6338 0.806 0.3513 0.059 Uiso calc R 1
Cu Cu1 0.641435(16) 0.54797(4) 0.90860(2) 0.03957(14) Uani d . 1
N N1 0.58962(11) 0.7081(3) 0.95393(15) 0.0376(6) Uani d . 1
N N2 0.65329(12) 0.9932(3) 0.32429(16) 0.0454(7) Uani d . 1
N N3 0.69024(13) 0.4053(3) 0.74015(17) 0.0520(7) Uani d . 1
H H3A 0.7112 0.3619 0.7056 0.062 Uiso calc R 1
H H3B 0.7082 0.4373 0.7817 0.062 Uiso calc R 1
N N4 0.74392(12) 0.4816(3) 1.05910(16) 0.0461(7) Uani d . 1
H H4A 0.772 0.4862 1.0953 0.055 Uiso calc R 1
H H4B 0.742 0.5426 1.0228 0.055 Uiso calc R 1
S S1 0.58739(4) 0.50583(9) 0.79380(5) 0.0456(2) Uani d . 1
S S2 0.64766(4) 0.36623(8) 0.99159(5) 0.0436(2) Uani d . 1

loop_
_atom_site_aniso_label
_atom_site_aniso_U_11
_atom_site_aniso_U_22
_atom_site_aniso_U_33
_atom_site_aniso_U_12
_atom_site_aniso_U_13
_atom_site_aniso_U_23
Br1 0.03671(19) 0.0474(2) 0.0472(2) -0.00832(14) -0.00305(14) 0.00659(15)
C1 0.0323(16) 0.0436(19) 0.0454(19) 0.0012(14) -0.0044(14) -0.0046(16)
C2 0.0359(17) 0.0360(18) 0.051(2) -0.0012(13) -0.0043(14) -0.0098(15)
C3 0.0352(16) 0.0347(17) 0.0367(17) -0.0005(12) 0.0072(13) 0.0016(13)
C4 0.0291(17) 0.043(2) 0.097(3) -0.0053(15) 0.0081(18) -0.017(2)
C5 0.0376(18) 0.038(2) 0.090(3) -0.0063(15) 0.0066(18) -0.0175(19)
C6 0.0486(19) 0.0334(17) 0.0359(17) -0.0059(14) -0.0055(14) 0.0004(14)
C7 0.076(3) 0.065(3) 0.037(2) -0.015(2) -0.0080(18) -0.0077(18)
C8 0.0350(16) 0.0347(17) 0.0374(17) 0.0019(13) 0.0012(13) -0.0009(14)
C9 0.064(2) 0.052(2) 0.056(2) -0.0021(18) -0.0063(18) 0.0146(18)
C10 0.0482(19) 0.047(2) 0.049(2) -0.0102(16) -0.0090(16) 0.0005(17)
C11 0.0446(18) 0.0350(17) 0.0469(19) -0.0036(14) -0.0118(15) 0.0041(15)
C12 0.0391(17) 0.0315(16) 0.0355(17) 0.0024(13) -0.0047(13) -0.0019(13)
C13 0.0429(18) 0.0323(17) 0.053(2) -0.0012(14) -0.0084(15) 0.0025(15)
C14 0.052(2) 0.040(2) 0.053(2) 0.0121(16) -0.0128(17) -0.0023(16)
Cu1 0.0371(2) 0.0386(2) 0.0429(2) 0.00308(16) -0.00326(17) -0.00443(17)
N1 0.0378(14) 0.0354(15) 0.0398(15) 0.0033(11) 0.0036(11) -0.0038(12)
N2 0.0398(15) 0.0513(18) 0.0448(16) 0.0049(13) -0.0106(12) -0.0081(14)
N3 0.0506(17) 0.0593(19) 0.0460(17) 0.0067(15) 0.0015(14) -0.0123(15)
N4 0.0437(15) 0.0500(17) 0.0443(16) -0.0112(13) -0.0164(12) 0.0093(13)
S1 0.0372(4) 0.0504(5) 0.0488(5) 0.0067(4) -0.0102(4) -0.0113(4)
S2 0.0412(4) 0.0392(5) 0.0502(5) -0.0104(3) -0.0092(4) 0.0031(4)

loop_
_atom_type_symbol
_atom_type_description
_atom_type_scat_dispersion_real
_atom_type_scat_dispersion_imag
_atom_type_scat_source
C C 0.0033 0.0016 'International Tables Vol C Tables 4.2.6.8 and 6.1.1.4'
H H 0.0000 0.0000 'International Tables Vol C Tables 4.2.6.8 and 6.1.1.4'
N N 0.0061 0.0033 'International Tables Vol C Tables 4.2.6.8 and 6.1.1.4'
S S 0.1246 0.1234 'International Tables Vol C Tables 4.2.6.8 and 6.1.1.4'
Cu Cu 0.3201 1.2651 'International Tables Vol C Tables 4.2.6.8 and 6.1.1.4'
Br Br -0.2901 2.4595 'International Tables Vol C Tables 4.2.6.8 and 6.1.1.4'

loop_
_geom_angle_atom_site_label_1
_geom_angle_atom_site_label_2
_geom_angle_atom_site_label_3
_geom_angle_site_symmetry_3
_geom_angle
N1 C1 C2 . 124.0(3)
N1 C1 H1 . 118.0
C2 C1 H1 . 118.0
C1 C2 C3 . 120.4(3)
C1 C2 H2 . 119.8
C3 C2 H2 . 119.8
C4 C3 C2 . 115.7(3)
C4 C3 C3 5_677 122.1(3)
C2 C3 C3 5_677 122.3(4)
C5 C4 C3 . 120.1(3)
C5 C4 H4 . 119.9
C3 C4 H4 . 119.9
N1 C5 C4 . 124.1(3)
N1 C5 H5 . 117.9
C4 C5 H5 . 117.9
N3 C6 C7 . 116.8(3)
N3 C6 S1 . 122.8(2)
C7 C6 S1 . 120.5(3)
C6 C7 H7A . 109.5
C6 C7 H7B . 109.5
H7A C7 H7B . 109.5
C6 C7 H7C . 109.5
H7A C7 H7C . 109.5
H7B C7 H7C . 109.5
N4 C8 C9 . 117.0(3)
N4 C8 S2 . 123.3(2)
C9 C8 S2 . 119.6(2)
C8 C9 H9A . 109.5
C8 C9 H9B . 109.5
H9A C9 H9B . 109.5
C8 C9 H9C . 109.5
H9A C9 H9C . 109.5
H9B C9 H9C . 109.5
N2 C10 C11 . 123.7(3)
N2 C10 H10 . 118.2
C11 C10 H10 . 118.2
C12 C11 C10 . 119.5(3)
C12 C11 H11 . 120.3
C10 C11 H11 . 120.3
C11 C12 C13 . 117.3(3)
C11 C12 C12 2_655 121.7(2)
C13 C12 C12 2_655 121.0(2)
C14 C13 C12 . 119.0(3)
C14 C13 H13 . 120.5
C12 C13 H13 . 120.5
N2 C14 C13 . 124.3(3)
N2 C14 H14 . 117.9
C13 C14 H14 . 117.9
N1 Cu1 S2 . 113.17(8)
N1 Cu1 S1 . 100.06(7)
S2 Cu1 S1 . 113.97(3)
N1 Cu1 Br1 . 106.18(7)
S2 Cu1 Br1 . 112.01(3)
S1 Cu1 Br1 . 110.62(3)
C1 N1 C5 . 115.6(3)
C1 N1 Cu1 . 123.0(2)
C5 N1 Cu1 . 120.9(2)
C14 N2 C10 . 116.3(3)
C6 N3 H3A . 120.0
C6 N3 H3B . 120.0
H3A N3 H3B . 120.0
C8 N4 H4A . 120.0
C8 N4 H4B . 120.0
H4A N4 H4B . 120.0
C6 S1 Cu1 . 110.65(11)
C8 S2 Cu1 . 112.51(11)

loop_
_geom_bond_atom_site_label_1
_geom_bond_atom_site_label_2
_geom_bond_site_symmetry_2
_geom_bond_distance
Br1 Cu1 . 2.5392(5)
C1 N1 . 1.328(4)
C1 C2 . 1.376(4)
C1 H1 . 0.93
C2 C3 . 1.383(4)
C2 H2 . 0.93
C3 C4 . 1.384(4)
C3 C3 5_677 1.487(6)
C4 C5 . 1.376(5)
C4 H4 . 0.93
C5 N1 . 1.333(4)
C5 H5 . 0.93
C6 N3 . 1.311(4)
C6 C7 . 1.498(4)
C6 S1 . 1.666(3)
C7 H7A . 0.96
C7 H7B . 0.96
C7 H7C . 0.96
C8 N4 . 1.299(4)
C8 C9 . 1.502(5)
C8 S2 . 1.681(3)
C9 H9A . 0.96
C9 H9B . 0.96
C9 H9C . 0.96
C10 N2 . 1.336(4)
C10 C11 . 1.382(4)
C10 H10 . 0.93
C11 C12 . 1.379(4)
C11 H11 . 0.93
C12 C13 . 1.389(4)
C12 C12 2_655 1.490(6)
C13 C14 . 1.378(4)
C13 H13 . 0.93
C14 N2 . 1.329(4)
C14 H14 . 0.93
Cu1 N1 . 2.089(3)
Cu1 S2 . 2.2769(9)
Cu1 S1 . 2.2954(9)
N3 H3A . 0.86
N3 H3B . 0.86
N4 H4A . 0.86
N4 H4B . 0.86
